data_7242324
loop_
_publ_author_name
'Wang, Xiu-Li'
'Cui, Zi-Wei'
'Lin, Hong-Yan'
'Chang, Zhi-Han'

_publ_section_title
;
 The rational design of four multifunctional octamolybdate-based complexes
 for detecting different ions and removing organic dyes from aqueous
 solution
;
_journal_issue 10
_journal_name_full CrystEngComm
_journal_page_first 2113
_journal_page_last 2121
_journal_paper_doi 10.1039/D1CE00009H
_journal_volume 23
_journal_year 2021
_chemical_formula_moiety 'Mo8 O26, C24 H24 Cu2 N12 O4, 4(H2 O), 2(O)'
_chemical_formula_sum 'C24 H32 Cu2 Mo8 N12 O36'
_chemical_formula_weight 1959.21
_space_group_crystal_system monoclinic
_space_group_IT_number 15
_space_group_name_Hall '-C 2yc'
_space_group_name_H-M_alt 'C 1 2/c 1'
_atom_sites_solution_hydrogens mixed
_atom_sites_solution_primary dual
_audit_creation_date 2021-01-21
_audit_creation_method
;
Olex2 1.3-alpha
(compiled 2020.11.12 svn.r5f609507 for OlexSys, GUI svn.r6226)
;
_audit_update_record
;
2021-01-26 deposited with the CCDC.	2021-01-28 downloaded from the CCDC.
;
_cell_angle_alpha 90
_cell_angle_beta 100.126(2)
_cell_angle_gamma 90
_cell_formula_units_Z 4
_cell_length_a 16.8962(13)
_cell_length_b 15.3037(13)
_cell_length_c 19.8840(15)
_cell_measurement_reflns_used 2704
_cell_measurement_temperature 296.15
_cell_measurement_theta_max 25.127
_cell_measurement_theta_min 1.628
_cell_volume 5061.4(7)
_computing_cell_refinement 'SAINT+ Ver. 2016.5-0 (Bruker-AXS, 2016)'
_computing_data_collection 'APEX3 Ver. 2016.5-0 (Bruker-AXS, 2016)'
_computing_data_reduction 'SAINT+ Ver. 2016.5-0 (Bruker-AXS, 2016)'
_computing_molecular_graphics 'OLEX2 (Dolomanov et al., 2009)'
_computing_publication_material 'OLEX2 (Dolomanov et al., 2009)'
_computing_structure_refinement 'XL (Sheldrick, 2015b)'
_computing_structure_solution 'XT (Sheldrick, 2015a)'
_diffrn_ambient_temperature 296.15
_diffrn_detector 'charge-coupled device (CCD) area detector'
_diffrn_detector_area_resol_mean 7.9
_diffrn_detector_type 'Bruker APEX II'
_diffrn_measured_fraction_theta_full 1.000
_diffrn_measured_fraction_theta_max 0.998
_diffrn_measurement_device 'three-circle diffractometer'
_diffrn_measurement_device_type 'Bruker APEX II Quazar'
_diffrn_measurement_method '0.5\% \w and 0.5\% \f scans'
_diffrn_radiation_collimation 'focusing mirrors'
_diffrn_radiation_detector 'Bruker APEX II'
_diffrn_radiation_monochromator 'mirror optics'
_diffrn_radiation_probe x-ray
_diffrn_radiation_type 'Mo K\a'
_diffrn_radiation_wavelength 0.71073
_diffrn_radiation_xray_symbol K-L~3~
_diffrn_reflns_av_R_equivalents 0.0573
_diffrn_reflns_av_unetI/netI 0.0681
_diffrn_reflns_Laue_measured_fraction_full 1.000
_diffrn_reflns_Laue_measured_fraction_max 0.998
_diffrn_reflns_limit_h_max 18
_diffrn_reflns_limit_h_min -22
_diffrn_reflns_limit_k_max 20
_diffrn_reflns_limit_k_min -19
_diffrn_reflns_limit_l_max 26
_diffrn_reflns_limit_l_min -26
_diffrn_reflns_number 18369
_diffrn_reflns_point_group_measured_fraction_full 1.000
_diffrn_reflns_point_group_measured_fraction_max 0.998
_diffrn_reflns_theta_full 25.242
_diffrn_reflns_theta_max 28.275
_diffrn_reflns_theta_min 1.808
_diffrn_source 'microfocus sealed X-ray tube'
_diffrn_source_current 30.0
_diffrn_source_power 1.2
_diffrn_source_type 'Incoatec I\ms'
_diffrn_source_voltage 40.0
_diffrn_standards_number 0
_exptl_absorpt_coefficient_mu 2.850
_exptl_absorpt_correction_T_max 0.87
_exptl_absorpt_correction_T_min 0.86
_exptl_absorpt_correction_type multi-scan
_exptl_absorpt_process_details
;
SADABS-2016/2 (Krause et al., 2015) was used for absorption correction.
;
_exptl_crystal_colour green
_exptl_crystal_colour_primary green
_exptl_crystal_density_diffrn 2.571
_exptl_crystal_density_method 'not measured'
_exptl_crystal_description block
_exptl_crystal_F_000 3768
_exptl_crystal_size_max 0.24
_exptl_crystal_size_mid 0.22
_exptl_crystal_size_min 0.2
_refine_diff_density_max 0.811
_refine_diff_density_min -0.854
_refine_diff_density_rms 0.162
_refine_ls_extinction_method none
_refine_ls_goodness_of_fit_ref 0.991
_refine_ls_hydrogen_treatment constr
_refine_ls_matrix_type full
_refine_ls_number_parameters 378
_refine_ls_number_reflns 6281
_refine_ls_number_restraints 6
_refine_ls_restrained_S_all 0.991
_refine_ls_R_factor_all 0.0752
_refine_ls_R_factor_gt 0.0393
_refine_ls_shift/su_max 0.001
_refine_ls_shift/su_mean 0.000
_refine_ls_structure_factor_coef Fsqd
_refine_ls_weighting_details 'w=1/[\s^2^(Fo^2^)+(0.0365P)^2^] where P=(Fo^2^+2Fc^2^)/3'
_refine_ls_weighting_scheme calc
_refine_ls_wR_factor_gt 0.0773
_refine_ls_wR_factor_ref 0.0897
_reflns_Friedel_coverage 0.000
_reflns_number_gt 4215
_reflns_number_total 6281
_reflns_threshold_expression 'I > 2\s(I)'
_cod_data_source_file d1ce00009h2.cif
_cod_data_source_block 1
_cod_depositor_comments 'Adding full bibliography for 7242324--7242327.cif.'
_cod_database_code 7242324
_shelx_shelxl_version_number 2018/3
_shelx_space_group_comment
;
The symmetry employed for this shelxl refinement is uniquely defined
by the following loop, which should always be used as a source of
symmetry information in preference to the above space-group names.
They are only intended as comments.
;
_olex2_refinement_description
;
1. Fixed Uiso
 At 1.2 times of:
  All C(H) groups, All C(H,H) groups, All N(H) groups
 At 1.5 times of:
  All O(H,H) groups
2. Uiso/Uaniso restraints and constraints
Uanis(O2W) \\sim Ueq: with sigma of 0.01 and sigma for terminal atoms of 0.02
3.a Free rotating group:
 O3W(H3WA,H3WB), O1W(H1WA,H1WB)
3.b Secondary CH2 refined with riding coordinates:
 C9(H9A,H9B), C10(H10A,H10B)
3.c Aromatic/amide H refined with riding coordinates:
 N5(H5), C1(H1), C4(H4), N6(H6), C5(H5A), C8(H8), C11(H11), C12(H12)
;
_olex2_submission_special_instructions 'No special instructions were received'

loop_
_space_group_symop_operation_xyz
'x, y, z'
'-x, y, -z+1/2'
'x+1/2, y+1/2, z'
'-x+1/2, y+1/2, -z+1/2'
'-x, -y, -z'
'x, -y, z-1/2'
'-x+1/2, -y+1/2, -z'
'x+1/2, -y+1/2, z-1/2'

loop_
_atom_site_label
_atom_site_type_symbol
_atom_site_fract_x
_atom_site_fract_y
_atom_site_fract_z
_atom_site_U_iso_or_equiv
_atom_site_adp_type
_atom_site_occupancy
_atom_site_site_symmetry_order
_atom_site_calc_flag
_atom_site_refinement_flags_posn
_atom_site_refinement_flags_adp
_atom_site_refinement_flags_occupancy
_atom_site_disorder_assembly
_atom_site_disorder_group
Mo1 Mo 0.17321(3) 0.28544(3) 0.54800(2) 0.02026(11) Uani 1 1 d . . . . .
Mo2 Mo 0.11469(3) 0.21749(3) 0.39535(2) 0.02342(12) Uani 1 1 d . . . . .
Mo3 Mo 0.27989(3) 0.43205(3) 0.49150(2) 0.02342(12) Uani 1 1 d . . . . .
Mo4 Mo 0.22454(3) 0.36499(3) 0.33402(2) 0.02642(12) Uani 1 1 d . . . . .
Cu1 Cu 0.500000 0.500000 0.500000 0.0250(2) Uani 1 2 d S . P . .
Cu2 Cu 0.000000 0.68742(6) 0.250000 0.0280(2) Uani 1 2 d S T P . .
O12 O 0.2616(2) 0.3658(2) 0.57331(16) 0.0230(8) Uani 1 1 d . . . . .
O14 O 0.1285(2) 0.1856(2) 0.49405(16) 0.0232(8) Uani 1 1 d . . . . .
O15 O 0.2990(2) 0.4289(2) 0.40047(17) 0.0271(9) Uani 1 1 d . . . . .
O8 O 0.1650(2) 0.2592(2) 0.32345(17) 0.0292(9) Uani 1 1 d . . . . .
O5 O 0.1766(2) 0.2374(2) 0.62794(17) 0.0255(8) Uani 1 1 d . . . . .
O2 O 0.4427(2) 0.5585(2) 0.42059(17) 0.0244(8) Uani 1 1 d . . . . .
O10 O 0.2116(2) 0.3095(2) 0.45122(16) 0.0208(8) Uani 1 1 d . . . . .
O6 O 0.0746(2) 0.1233(2) 0.35863(17) 0.0308(9) Uani 1 1 d . . . . .
O13 O 0.0926(2) 0.3519(2) 0.53861(18) 0.0310(9) Uani 1 1 d . . . . .
O1 O 0.1281(3) 0.6745(3) 0.2816(2) 0.0403(11) Uani 1 1 d . . . . .
O4 O 0.3599(2) 0.4946(2) 0.52890(18) 0.0327(9) Uani 1 1 d . . . . .
O3 O 0.2630(3) 0.3745(3) 0.26125(19) 0.0415(11) Uani 1 1 d . . . . .
O7 O 0.0348(2) 0.2850(2) 0.3919(2) 0.0369(10) Uani 1 1 d . . . . .
N1 N 0.4977(3) 0.4005(3) 0.4348(2) 0.0225(10) Uani 1 1 d . . . . .
O9 O 0.1985(2) 0.4989(3) 0.4830(2) 0.0386(10) Uani 1 1 d . . . . .
O11 O 0.1480(3) 0.4376(2) 0.3248(2) 0.0428(11) Uani 1 1 d . . . . .
N4 N 0.4953(3) 0.2838(3) 0.3285(2) 0.0245(10) Uani 1 1 d . . . . .
N5 N 0.4004(3) 0.5453(3) 0.3073(2) 0.0271(10) Uani 1 1 d . . . . .
H5 H 0.391658 0.511816 0.272052 0.033 Uiso 1 1 calc R U . . .
O3W O 0.3544(4) 0.4714(4) 0.1798(2) 0.0738(18) Uani 1 1 d G . . . .
H3WA H 0.338693 0.426079 0.156471 0.111 Uiso 1 1 d G U . . .
H3WB H 0.374747 0.503714 0.152484 0.111 Uiso 1 1 d G U . . .
N2 N 0.0291(3) 0.5907(3) 0.1845(3) 0.0382(13) Uani 1 1 d . . . . .
C1 C 0.4581(3) 0.3609(3) 0.3188(3) 0.0232(11) Uani 1 1 d . . . . .
H1 H 0.429091 0.374642 0.275940 0.028 Uiso 1 1 calc R U . . .
C2 C 0.4319(3) 0.5133(3) 0.3662(3) 0.0211(11) Uani 1 1 d . . . . .
C3 C 0.4618(3) 0.4205(3) 0.3713(2) 0.0219(11) Uani 1 1 d . . . . .
C4 C 0.5325(3) 0.3238(3) 0.4456(3) 0.0275(12) Uani 1 1 d . . . . .
H4 H 0.557594 0.308541 0.489423 0.033 Uiso 1 1 calc R U . . .
N6 N 0.2374(3) 0.6094(3) 0.2544(3) 0.0421(13) Uani 1 1 d . . . . .
H6 H 0.256475 0.573513 0.228054 0.050 Uiso 1 1 calc R U . . .
C5 C 0.5323(3) 0.2653(3) 0.3920(3) 0.0297(13) Uani 1 1 d . . . . .
H5A H 0.558509 0.211935 0.400646 0.036 Uiso 1 1 calc R U . . .
C6 C 0.1595(4) 0.6216(4) 0.2461(3) 0.0311(13) Uani 1 1 d . . . . .
C7 C 0.1076(3) 0.5693(4) 0.1929(3) 0.0304(13) Uani 1 1 d . . . . .
N3 N 0.0820(4) 0.4578(4) 0.1090(3) 0.0518(15) Uani 1 1 d . . . . .
C8 C 0.1324(4) 0.5017(4) 0.1548(3) 0.0439(16) Uani 1 1 d . . . . .
H8 H 0.186626 0.486904 0.161996 0.053 Uiso 1 1 calc R U . . .
C9 C 0.3793(4) 0.6384(4) 0.3001(3) 0.0346(14) Uani 1 1 d . . . . .
H9A H 0.387448 0.658669 0.255540 0.042 Uiso 1 1 calc R U . . .
H9B H 0.414892 0.671545 0.334447 0.042 Uiso 1 1 calc R U . . .
C10 C 0.2925(4) 0.6555(4) 0.3076(3) 0.0460(17) Uani 1 1 d . . . . .
H10A H 0.284158 0.635842 0.352235 0.055 Uiso 1 1 calc R U . . .
H10B H 0.281672 0.717708 0.304268 0.055 Uiso 1 1 calc R U . . .
C11 C -0.0220(4) 0.5479(4) 0.1389(3) 0.0473(18) Uani 1 1 d . . . . .
H11 H -0.076379 0.562133 0.132154 0.057 Uiso 1 1 calc R U . . .
C12 C 0.0045(5) 0.4811(5) 0.1003(4) 0.0536(19) Uani 1 1 d . . . . .
H12 H -0.032583 0.452199 0.067711 0.064 Uiso 1 1 calc R U . . .
O2W O 0.1466(5) 0.3317(4) 0.0254(4) 0.122(3) Uani 1 1 d . U . . .
O1W O 0.2996(5) 0.3241(6) 0.1145(4) 0.121(3) Uani 1 1 d G . . . .
H1WA H 0.252784 0.321837 0.124441 0.181 Uiso 1 1 d G U . . .
H1WB H 0.291771 0.320014 0.071108 0.181 Uiso 1 1 d G U . . .

loop_
_atom_site_aniso_label
_atom_site_aniso_U_11
_atom_site_aniso_U_22
_atom_site_aniso_U_33
_atom_site_aniso_U_23
_atom_site_aniso_U_13
_atom_site_aniso_U_12
Mo1 0.0191(2) 0.0216(2) 0.0221(2) -0.00411(18) 0.00891(18) -0.00390(19)
Mo2 0.0210(2) 0.0272(3) 0.0226(2) -0.00212(19) 0.00526(19) -0.0063(2)
Mo3 0.0262(3) 0.0205(2) 0.0253(2) -0.00264(18) 0.0090(2) -0.0058(2)
Mo4 0.0273(3) 0.0272(3) 0.0253(2) 0.0014(2) 0.0062(2) -0.0069(2)
Cu1 0.0321(6) 0.0228(5) 0.0183(4) 0.0012(4) -0.0006(4) -0.0015(4)
Cu2 0.0224(5) 0.0305(5) 0.0323(5) 0.000 0.0078(4) 0.000
O12 0.026(2) 0.0212(18) 0.0247(18) -0.0080(15) 0.0118(16) -0.0078(16)
O14 0.021(2) 0.0244(19) 0.0266(19) -0.0018(15) 0.0097(16) -0.0081(16)
O15 0.029(2) 0.0249(19) 0.030(2) -0.0013(16) 0.0101(17) -0.0111(18)
O8 0.033(2) 0.036(2) 0.0192(19) -0.0030(16) 0.0069(17) -0.0125(19)
O5 0.027(2) 0.028(2) 0.0247(19) -0.0033(15) 0.0124(16) -0.0103(17)
O2 0.025(2) 0.028(2) 0.0195(18) 0.0028(15) 0.0017(15) 0.0006(17)
O10 0.0201(19) 0.0206(18) 0.0224(18) -0.0015(14) 0.0052(15) -0.0033(16)
O6 0.032(2) 0.035(2) 0.026(2) -0.0060(16) 0.0078(17) -0.0112(19)
O13 0.026(2) 0.034(2) 0.036(2) -0.0048(17) 0.0122(18) 0.0016(19)
O1 0.036(3) 0.041(2) 0.048(3) 0.000(2) 0.018(2) 0.008(2)
O4 0.035(2) 0.030(2) 0.033(2) -0.0033(17) 0.0076(18) -0.0137(19)
O3 0.049(3) 0.050(3) 0.028(2) 0.0047(19) 0.013(2) -0.011(2)
O7 0.029(2) 0.039(2) 0.041(2) -0.0019(19) 0.0019(19) 0.005(2)
N1 0.021(2) 0.026(2) 0.021(2) 0.0061(18) 0.0028(19) -0.002(2)
O9 0.035(3) 0.034(2) 0.049(3) 0.0026(19) 0.014(2) 0.004(2)
O11 0.036(3) 0.036(2) 0.056(3) 0.001(2) 0.008(2) 0.006(2)
N4 0.018(2) 0.032(2) 0.024(2) 0.0037(19) 0.0046(19) 0.000(2)
N5 0.027(3) 0.032(3) 0.021(2) 0.0059(19) 0.000(2) 0.002(2)
O3W 0.100(5) 0.088(4) 0.031(3) 0.009(3) 0.005(3) -0.044(4)
N2 0.030(3) 0.037(3) 0.048(3) 0.017(2) 0.009(3) -0.003(2)
C1 0.017(3) 0.032(3) 0.021(3) 0.004(2) 0.005(2) 0.001(2)
C2 0.012(3) 0.026(3) 0.027(3) 0.003(2) 0.008(2) -0.003(2)
C3 0.014(3) 0.033(3) 0.020(3) 0.004(2) 0.005(2) -0.001(2)
C4 0.025(3) 0.032(3) 0.023(3) 0.006(2) -0.003(2) 0.002(3)
N6 0.031(3) 0.048(3) 0.045(3) -0.007(2) 0.002(2) 0.013(3)
C5 0.030(3) 0.026(3) 0.032(3) 0.002(2) 0.002(3) 0.000(3)
C6 0.026(3) 0.033(3) 0.034(3) 0.016(3) 0.004(3) 0.007(3)
C7 0.026(3) 0.031(3) 0.035(3) 0.020(3) 0.009(3) 0.003(3)
N3 0.056(4) 0.048(3) 0.052(4) 0.003(3) 0.009(3) -0.009(3)
C8 0.045(4) 0.041(4) 0.049(4) 0.009(3) 0.014(3) -0.001(3)
C9 0.034(4) 0.035(3) 0.033(3) 0.007(3) -0.001(3) 0.002(3)
C10 0.048(4) 0.045(4) 0.042(4) -0.006(3) 0.001(3) 0.013(3)
C11 0.041(4) 0.037(4) 0.064(5) 0.017(3) 0.009(4) -0.007(3)
C12 0.050(5) 0.053(4) 0.054(4) 0.017(4) -0.003(4) -0.018(4)
O2W 0.142(7) 0.083(4) 0.140(6) -0.038(4) 0.020(5) -0.022(5)
O1W 0.119(7) 0.125(6) 0.130(6) -0.003(6) 0.056(5) -0.018(6)

loop_
_atom_type_symbol
_atom_type_description
_atom_type_scat_dispersion_real
_atom_type_scat_dispersion_imag
_atom_type_scat_source
C C 0.0033 0.0016 'International Tables Vol C Tables 4.2.6.8 and 6.1.1.4'
H H 0.0000 0.0000 'International Tables Vol C Tables 4.2.6.8 and 6.1.1.4'
Cu Cu 0.3201 1.2651 'International Tables Vol C Tables 4.2.6.8 and 6.1.1.4'
Mo Mo -1.6832 0.6857 'International Tables Vol C Tables 4.2.6.8 and 6.1.1.4'
N N 0.0061 0.0033 'International Tables Vol C Tables 4.2.6.8 and 6.1.1.4'
O O 0.0106 0.0060 'International Tables Vol C Tables 4.2.6.8 and 6.1.1.4'

loop_
_geom_angle_atom_site_label_1
_geom_angle_atom_site_label_2
_geom_angle_atom_site_label_3
_geom_angle
_geom_angle_site_symmetry_1
_geom_angle_site_symmetry_3
_geom_angle_publ_flag
Mo2 Mo1 Mo3 89.658(16) . . ?
O12 Mo1 Mo2 123.40(9) . . ?
O12 Mo1 Mo3 35.75(10) . . ?
O12 Mo1 O14 148.50(14) . . ?
O12 Mo1 O10 77.57(13) . . ?
O12 Mo1 O10 78.28(13) . 7_556 ?
O14 Mo1 Mo2 36.31(9) . . ?
O14 Mo1 Mo3 123.08(9) . . ?
O14 Mo1 O10 77.97(12) . . ?
O14 Mo1 O10 76.48(13) . 7_556 ?
O5 Mo1 Mo2 133.16(11) . . ?
O5 Mo1 Mo3 133.23(12) . . ?
O5 Mo1 O12 97.51(15) . . ?
O5 Mo1 O14 96.85(15) . . ?
O5 Mo1 O10 81.03(14) . 7_556 ?
O5 Mo1 O10 156.13(15) . . ?
O10 Mo1 Mo2 45.82(9) . . ?
O10 Mo1 Mo2 85.71(8) 7_556 . ?
O10 Mo1 Mo3 45.15(9) . . ?
O10 Mo1 Mo3 85.50(8) 7_556 . ?
O10 Mo1 O10 75.11(13) . 7_556 ?
O13 Mo1 Mo2 88.97(12) . . ?
O13 Mo1 Mo3 91.84(12) . . ?
O13 Mo1 O12 102.58(16) . . ?
O13 Mo1 O14 100.68(16) . . ?
O13 Mo1 O5 104.60(17) . . ?
O13 Mo1 O10 99.26(15) . . ?
O13 Mo1 O10 174.06(14) . 7_556 ?
O12 Mo2 Mo1 79.56(7) 7_556 . ?
O14 Mo2 Mo1 35.18(9) . . ?
O14 Mo2 O12 70.95(12) . 7_556 ?
O14 Mo2 O10 73.97(12) . . ?
O8 Mo2 Mo1 120.07(11) . . ?
O8 Mo2 O12 83.72(14) . 7_556 ?
O8 Mo2 O14 146.36(15) . . ?
O8 Mo2 O10 77.40(13) . . ?
O10 Mo2 Mo1 42.68(8) . . ?
O10 Mo2 O12 71.93(11) . 7_556 ?
O6 Mo2 Mo1 135.76(12) . . ?
O6 Mo2 O12 85.74(16) . 7_556 ?
O6 Mo2 O14 100.58(15) . . ?
O6 Mo2 O8 99.16(16) . . ?
O6 Mo2 O10 157.63(16) . . ?
O7 Mo2 Mo1 87.21(13) . . ?
O7 Mo2 O12 166.77(15) . 7_556 ?
O7 Mo2 O14 98.28(16) . . ?
O7 Mo2 O8 102.93(18) . . ?
O7 Mo2 O10 98.09(16) . . ?
O7 Mo2 O6 104.20(19) . . ?
O12 Mo3 Mo1 34.62(10) . . ?
O12 Mo3 O14 72.77(12) . 7_556 ?
O12 Mo3 O10 74.04(12) . . ?
O14 Mo3 Mo1 79.66(8) 7_556 . ?
O15 Mo3 Mo1 121.20(10) . . ?
O15 Mo3 O12 147.82(14) . . ?
O15 Mo3 O14 83.01(14) . 7_556 ?
O15 Mo3 O10 78.65(13) . . ?
O10 Mo3 Mo1 42.55(8) . . ?
O10 Mo3 O14 72.25(12) . 7_556 ?
O4 Mo3 Mo1 133.48(12) . . ?
O4 Mo3 O12 98.86(15) . . ?
O4 Mo3 O14 85.56(15) . 7_556 ?
O4 Mo3 O15 100.07(16) . . ?
O4 Mo3 O10 157.79(16) . . ?
O9 Mo3 Mo1 87.74(13) . . ?
O9 Mo3 O12 98.56(16) . . ?
O9 Mo3 O14 167.00(16) . 7_556 ?
O9 Mo3 O15 101.06(17) . . ?
O9 Mo3 O10 96.28(17) . . ?
O9 Mo3 O4 105.7(2) . . ?
O15 Mo4 O5 76.87(14) . 7_556 ?
O8 Mo4 O15 141.21(15) . . ?
O8 Mo4 O5 78.27(15) . 7_556 ?
O3 Mo4 O15 103.89(18) . . ?
O3 Mo4 O8 104.74(17) . . ?
O3 Mo4 O5 88.51(17) . 7_556 ?
O11 Mo4 O15 97.79(18) . . ?
O11 Mo4 O8 99.69(19) . . ?
O11 Mo4 O5 166.73(16) . 7_556 ?
O11 Mo4 O3 104.6(2) . . ?
O2 Cu1 O2 180.0 5_666 . ?
O2 Cu1 N1 97.35(16) 5_666 . ?
O2 Cu1 N1 97.35(16) . 5_666 ?
O2 Cu1 N1 82.65(16) . . ?
O2 Cu1 N1 82.65(16) 5_666 5_666 ?
N1 Cu1 N1 180.0 5_666 . ?
O1 Cu2 O1 169.5(2) . 2 ?
O1 Cu2 N4 96.36(16) . 4 ?
O1 Cu2 N4 90.83(16) 2 4 ?
O1 Cu2 N4 96.36(16) 2 3_455 ?
O1 Cu2 N4 90.83(16) . 3_455 ?
N4 Cu2 N4 93.8(2) 3_455 4 ?
N2 Cu2 O1 77.40(18) . . ?
N2 Cu2 O1 95.05(18) . 2 ?
N2 Cu2 O1 77.41(18) 2 2 ?
N2 Cu2 O1 95.04(18) 2 . ?
N2 Cu2 N4 89.47(16) . 4 ?
N2 Cu2 N4 89.47(16) 2 3_455 ?
N2 Cu2 N4 168.08(19) 2 4 ?
N2 Cu2 N4 168.07(19) . 3_455 ?
N2 Cu2 N2 89.6(2) . 2 ?
Mo1 O12 Mo2 108.87(14) . 7_556 ?
Mo1 O12 Mo3 109.63(16) . . ?
Mo3 O12 Mo2 103.12(14) . 7_556 ?
Mo1 O14 Mo2 108.51(15) . . ?
Mo1 O14 Mo3 110.48(16) . 7_556 ?
Mo2 O14 Mo3 105.49(14) . 7_556 ?
Mo3 O15 Mo4 117.97(17) . . ?
Mo4 O8 Mo2 120.16(17) . . ?
Mo1 O5 Mo4 119.26(17) . 7_556 ?
C2 O2 Cu1 115.0(3) . . ?
Mo1 O10 Mo1 104.89(13) . 7_556 ?
Mo1 O10 Mo2 91.50(12) . . ?
Mo1 O10 Mo3 92.30(12) . . ?
Mo2 O10 Mo1 97.97(12) . 7_556 ?
Mo3 O10 Mo1 97.73(13) . 7_556 ?
Mo3 O10 Mo2 162.31(17) . . ?
C6 O1 Cu2 113.6(4) . . ?
C3 N1 Cu1 113.1(3) . . ?
C4 N1 Cu1 128.2(4) . . ?
C4 N1 C3 118.4(4) . . ?
C1 N4 Cu2 125.2(3) . 3_545 ?
C1 N4 C5 116.9(5) . . ?
C5 N4 Cu2 117.9(4) . 3_545 ?
C2 N5 H5 119.7 . . ?
C2 N5 C9 120.7(5) . . ?
C9 N5 H5 119.7 . . ?
H3WA O3W H3WB 104.4 . . ?
C7 N2 Cu2 115.5(4) . . ?
C11 N2 Cu2 125.9(5) . . ?
C11 N2 C7 118.6(6) . . ?
N4 C1 H1 119.4 . . ?
N4 C1 C3 121.3(5) . . ?
C3 C1 H1 119.4 . . ?
O2 C2 N5 122.6(5) . . ?
O2 C2 C3 117.4(4) . . ?
N5 C2 C3 119.9(5) . . ?
N1 C3 C1 121.0(5) . . ?
N1 C3 C2 111.8(4) . . ?
C1 C3 C2 127.1(5) . . ?
N1 C4 H4 119.7 . . ?
N1 C4 C5 120.7(5) . . ?
C5 C4 H4 119.7 . . ?
C6 N6 H6 119.3 . . ?
C6 N6 C10 121.4(5) . . ?
C10 N6 H6 119.3 . . ?
N4 C5 C4 121.6(5) . . ?
N4 C5 H5A 119.2 . . ?
C4 C5 H5A 119.2 . . ?
O1 C6 N6 122.5(6) . . ?
O1 C6 C7 119.6(5) . . ?
N6 C6 C7 117.9(5) . . ?
N2 C7 C6 113.8(5) . . ?
N2 C7 C8 119.9(6) . . ?
C8 C7 C6 126.3(6) . . ?
C8 N3 C12 116.9(6) . . ?
C7 C8 H8 118.8 . . ?
N3 C8 C7 122.4(7) . . ?
N3 C8 H8 118.8 . . ?
N5 C9 H9A 109.2 . . ?
N5 C9 H9B 109.2 . . ?
N5 C9 C10 112.2(5) . . ?
H9A C9 H9B 107.9 . . ?
C10 C9 H9A 109.2 . . ?
C10 C9 H9B 109.2 . . ?
N6 C10 C9 110.4(5) . . ?
N6 C10 H10A 109.6 . . ?
N6 C10 H10B 109.6 . . ?
C9 C10 H10A 109.6 . . ?
C9 C10 H10B 109.6 . . ?
H10A C10 H10B 108.1 . . ?
N2 C11 H11 119.7 . . ?
N2 C11 C12 120.6(7) . . ?
C12 C11 H11 119.7 . . ?
N3 C12 C11 121.6(7) . . ?
N3 C12 H12 119.2 . . ?
C11 C12 H12 119.2 . . ?
H1WA O1W H1WB 104.4 . . ?

loop_
_geom_bond_atom_site_label_1
_geom_bond_atom_site_label_2
_geom_bond_distance
_geom_bond_site_symmetry_2
_geom_bond_publ_flag
Mo1 Mo2 3.1964(7) . ?
Mo1 Mo3 3.2027(6) . ?
Mo1 O12 1.932(3) . ?
Mo1 O14 1.942(3) . ?
Mo1 O5 1.743(3) . ?
Mo1 O10 2.167(3) . ?
Mo1 O10 2.427(3) 7_556 ?
Mo1 O13 1.683(4) . ?
Mo2 O12 2.434(4) 7_556 ?
Mo2 O14 1.996(3) . ?
Mo2 O8 1.898(3) . ?
Mo2 O10 2.293(3) . ?
Mo2 O6 1.701(3) . ?
Mo2 O7 1.692(4) . ?
Mo3 O12 1.987(3) . ?
Mo3 O14 2.359(4) 7_556 ?
Mo3 O15 1.894(3) . ?
Mo3 O10 2.272(3) . ?
Mo3 O4 1.716(4) . ?
Mo3 O9 1.699(4) . ?
Mo4 O15 1.923(4) . ?
Mo4 O8 1.898(4) . ?
Mo4 O5 2.319(4) 7_556 ?
Mo4 O3 1.694(4) . ?
Mo4 O11 1.691(4) . ?
Cu1 O2 1.922(3) . ?
Cu1 O2 1.922(3) 5_666 ?
Cu1 N1 1.996(4) 5_666 ?
Cu1 N1 1.996(4) . ?
Cu2 O1 2.153(4) 2 ?
Cu2 O1 2.153(4) . ?
Cu2 N4 2.158(4) 4 ?
Cu2 N4 2.158(4) 3_455 ?
Cu2 N2 2.086(5) 2 ?
Cu2 N2 2.086(5) . ?
O2 C2 1.270(6) . ?
O1 C6 1.252(6) . ?
N1 C3 1.337(6) . ?
N1 C4 1.313(6) . ?
N4 C1 1.336(6) . ?
N4 C5 1.338(7) . ?
N5 H5 0.8600 . ?
N5 C2 1.295(6) . ?
N5 C9 1.469(7) . ?
O3W H3WA 0.8504 . ?
O3W H3WB 0.8506 . ?
N2 C7 1.347(7) . ?
N2 C11 1.313(8) . ?
C1 H1 0.9300 . ?
C1 C3 1.378(7) . ?
C2 C3 1.504(7) . ?
C4 H4 0.9300 . ?
C4 C5 1.391(7) . ?
N6 H6 0.8600 . ?
N6 C6 1.310(7) . ?
N6 C10 1.462(8) . ?
C5 H5A 0.9300 . ?
C6 C7 1.484(8) . ?
C7 C8 1.390(8) . ?
N3 C8 1.317(8) . ?
N3 C12 1.338(9) . ?
C8 H8 0.9300 . ?
C9 H9A 0.9700 . ?
C9 H9B 0.9700 . ?
C9 C10 1.523(9) . ?
C10 H10A 0.9700 . ?
C10 H10B 0.9700 . ?
C11 H11 0.9300 . ?
C11 C12 1.399(9) . ?
C12 H12 0.9300 . ?
O1W H1WA 0.8483 . ?
O1W H1WB 0.8523 . ?

loop_
_geom_torsion_atom_site_label_1
_geom_torsion_atom_site_label_2
_geom_torsion_atom_site_label_3
_geom_torsion_atom_site_label_4
_geom_torsion
_geom_torsion_site_symmetry_1
_geom_torsion_site_symmetry_2
_geom_torsion_site_symmetry_3
_geom_torsion_site_symmetry_4
_geom_torsion_publ_flag
Mo1 Mo2 O8 Mo4 -19.9(3) . . . . ?
Mo1 Mo3 O15 Mo4 22.4(2) . . . . ?
Mo2 Mo1 O5 Mo4 75.5(2) . . . 7_556 ?
Mo3 Mo1 O5 Mo4 -75.0(2) . . . 7_556 ?
Cu1 O2 C2 N5 -174.2(4) . . . . ?
Cu1 O2 C2 C3 2.4(5) . . . . ?
Cu1 N1 C3 C1 177.0(4) . . . . ?
Cu1 N1 C3 C2 -0.5(5) . . . . ?
Cu1 N1 C4 C5 -172.7(4) . . . . ?
Cu2 O1 C6 N6 175.2(4) . . . . ?
Cu2 O1 C6 C7 -5.5(6) . . . . ?
Cu2 N4 C1 C3 -176.5(4) 3_545 . . . ?
Cu2 N4 C5 C4 179.7(4) 3_545 . . . ?
Cu2 N2 C7 C6 -2.1(6) . . . . ?
Cu2 N2 C7 C8 175.8(4) . . . . ?
Cu2 N2 C11 C12 -176.7(4) . . . . ?
O12 Mo1 O5 Mo4 -76.75(19) . . . 7_556 ?
O12 Mo2 O8 Mo4 -93.9(2) 7_556 . . . ?
O12 Mo3 O15 Mo4 54.8(4) . . . . ?
O14 Mo1 O5 Mo4 75.14(19) . . . 7_556 ?
O14 Mo2 O8 Mo4 -53.3(4) . . . . ?
O14 Mo3 O15 Mo4 95.8(2) 7_556 . . . ?
O15 Mo4 O8 Mo2 40.4(4) . . . . ?
O5 Mo4 O8 Mo2 91.5(2) 7_556 . . . ?
O2 C2 C3 N1 -1.3(6) . . . . ?
O2 C2 C3 C1 -178.5(5) . . . . ?
O10 Mo1 O5 Mo4 0.06(16) 7_556 . . 7_556 ?
O10 Mo1 O5 Mo4 -0.6(5) . . . 7_556 ?
O10 Mo2 O8 Mo4 -21.1(2) . . . . ?
O10 Mo3 O15 Mo4 22.59(18) . . . . ?
O6 Mo2 O8 Mo4 -178.6(2) . . . . ?
O13 Mo1 O5 Mo4 178.10(18) . . . 7_556 ?
O1 C6 C7 N2 5.3(7) . . . . ?
O1 C6 C7 C8 -172.5(5) . . . . ?
O4 Mo3 O15 Mo4 -180.0(2) . . . . ?
O3 Mo4 O8 Mo2 176.8(2) . . . . ?
O7 Mo2 O8 Mo4 74.5(3) . . . . ?
N1 C4 C5 N4 -1.6(9) . . . . ?
O9 Mo3 O15 Mo4 -71.7(2) . . . . ?
O11 Mo4 O8 Mo2 -75.2(3) . . . . ?
N4 C1 C3 N1 -5.1(8) . . . . ?
N4 C1 C3 C2 171.9(5) . . . . ?
N5 C2 C3 N1 175.4(5) . . . . ?
N5 C2 C3 C1 -1.8(8) . . . . ?
N5 C9 C10 N6 -61.4(6) . . . . ?
N2 C7 C8 N3 1.4(9) . . . . ?
N2 C11 C12 N3 1.0(10) . . . . ?
C1 N4 C5 C4 -0.5(8) . . . . ?
C2 N5 C9 C10 -92.4(6) . . . . ?
C3 N1 C4 C5 0.3(8) . . . . ?
C4 N1 C3 C1 2.9(7) . . . . ?
C4 N1 C3 C2 -174.5(4) . . . . ?
N6 C6 C7 N2 -175.4(5) . . . . ?
N6 C6 C7 C8 6.9(8) . . . . ?
C5 N4 C1 C3 3.7(7) . . . . ?
C6 N6 C10 C9 -172.7(5) . . . . ?
C6 C7 C8 N3 179.1(5) . . . . ?
C7 N2 C11 C12 0.5(9) . . . . ?
C8 N3 C12 C11 -1.2(9) . . . . ?
C9 N5 C2 O2 3.5(8) . . . . ?
C9 N5 C2 C3 -173.0(4) . . . . ?
C10 N6 C6 O1 2.0(9) . . . . ?
C10 N6 C6 C7 -177.4(5) . . . . ?
C11 N2 C7 C6 -179.6(5) . . . . ?
C11 N2 C7 C8 -1.6(8) . . . . ?
C12 N3 C8 C7 0.0(9) . . . . ?
